data_1528436
loop_
_publ_author_name
'Demont, A.'
'Hebert, S.'
'Pelloquin, D.'
'Maignan, A.'

_publ_section_title
;
 The Sr(2.75) Ce(0.25) Co2 O(7-delta) oxide, n=2 member of the
 Ruddlesden-Popper series: structural and magnetic evolution depending on
 oxygen stoichiometry
;
_journal_name_full 'Journal of Solid State Chemistry'
_journal_page_first 1314
_journal_page_last 1320
_journal_volume 181
_journal_year 2008
_chemical_formula_sum 'Ce0.24 Co2 O5.91 Sr2.76'
_chemical_name_systematic 'Sr2.76 Ce0.24 Co2 O5.91'
_space_group_IT_number 139
_symmetry_space_group_name_Hall '-I 4 2'
_symmetry_space_group_name_H-M 'I 4/m m m'
_cell_angle_alpha 90
_cell_angle_beta 90
_cell_angle_gamma 90
_cell_formula_units_Z 2
_cell_length_a 3.8364
_cell_length_b 3.8364
_cell_length_c 20.4527
_cell_volume 301.022
_citation_journal_id_ASTM JSSCBI
_cod_data_source_file Demont_JSSCBI_2008_1543.cif
_cod_data_source_block Ce0.24Co2O5.91Sr2.76
_cod_original_cell_volume 301.0221
_cod_database_code 1528436

loop_
_symmetry_equiv_pos_as_xyz
x,y,z
-y,x,z
-x,-y,z
y,-x,z
x,-y,-z
y,x,-z
-x,y,-z
-y,-x,-z
-x,-y,-z
y,-x,-z
x,y,-z
-y,x,-z
-x,y,z
-y,-x,z
x,-y,z
y,x,z
x+1/2,y+1/2,z+1/2
-y+1/2,x+1/2,z+1/2
-x+1/2,-y+1/2,z+1/2
y+1/2,-x+1/2,z+1/2
x+1/2,-y+1/2,-z+1/2
y+1/2,x+1/2,-z+1/2
-x+1/2,y+1/2,-z+1/2
-y+1/2,-x+1/2,-z+1/2
-x+1/2,-y+1/2,-z+1/2
y+1/2,-x+1/2,-z+1/2
x+1/2,y+1/2,-z+1/2
-y+1/2,x+1/2,-z+1/2
-x+1/2,y+1/2,z+1/2
-y+1/2,-x+1/2,z+1/2
x+1/2,-y+1/2,z+1/2
y+1/2,x+1/2,z+1/2

loop_
_atom_site_label
_atom_site_type_symbol
_atom_site_fract_x
_atom_site_fract_y
_atom_site_fract_z
_atom_site_occupancy
_atom_site_U_iso_or_equiv
O3 O-2 0 0 0 0.91 0.0
O1 O-2 0 0.5 0.086 0.75 0.0
O2 O-2 0 0 0.1967 1 0.0
Sr2 Sr+2 0 0 0.3159 0.92 0.0
Ce2 Ce+4 0 0 0.3159 0.08 0.0
Co1 Co+2 0 0 0.0989 1 0.0
Ce1 Ce+4 0 0 0.5 0.08 0.0
Sr1 Sr+2 0 0 0.5 0.92 0.0
